data_1539803
loop_
_publ_author_name
'Fukami, T.'

_publ_section_title
;
 X-ray study of crystal structure of (N H4) H2 As O4 in the paraelectric
 and antiferroelectric phases
;
_journal_name_full 'Physica Status Solidi, Sectio A: Applied Research'
_journal_page_first 383
_journal_page_last 389
_journal_volume 121
_journal_year 1990
_chemical_formula_sum 'As H6 N O4'
_chemical_name_systematic '(N H4) (H2 As O4)'
_space_group_IT_number 122
_symmetry_space_group_name_Hall 'I -4 2bw'
_symmetry_space_group_name_H-M 'I -4 2 d'
_cell_angle_alpha 90
_cell_angle_beta 90
_cell_angle_gamma 90
_cell_formula_units_Z 4
_cell_length_a 7.702
_cell_length_b 7.702
_cell_length_c 7.715
_cell_volume 457.660
_citation_journal_id_ASTM PSSABA
_cod_data_source_file Fukami_PSSABA_1990_1436.cif
_cod_data_source_block H6As1N1O4
_cod_original_cell_volume 457.66
_cod_original_formula_sum 'H6 As1 N1 O4'
_cod_database_code 1539803

loop_
_symmetry_equiv_pos_as_xyz
x,y,z
y,-x,-z
-x,-y,z
-y,x,-z
x,-y+1/2,-z+1/4
-y+1/2,-x,z+3/4
-x,y+1/2,-z+1/4
y+1/2,x,z+3/4
x+1/2,y+1/2,z+1/2
y+1/2,-x+1/2,-z+1/2
-x+1/2,-y+1/2,z+1/2
-y+1/2,x+1/2,-z+1/2
x+1/2,-y+1,-z+3/4
-y+1,-x+1/2,z+5/4
-x+1/2,y+1,-z+3/4
y+1,x+1/2,z+5/4

loop_
_atom_site_label
_atom_site_type_symbol
_atom_site_fract_x
_atom_site_fract_y
_atom_site_fract_z
_atom_site_occupancy
_atom_site_U_iso_or_equiv
H2 H+1 0.19 0.25 0.125 1 0.0
H1 H+1 0.14 0.03 0.56 1 0.0
O1 O-2 0.1572 0.086 0.123 1 0.0
N1 N-3 0 0 0.5 1 0.0
As1 As+5 0 0 0 1 0.0
